data_4108166
loop_
_publ_author_name
'Miguel Baya'
'Jennifer Houghton'
'Denes Konya'
'Yohan Champouret'
'Jean-Claude Daran'
'Karina Q. Almeida Le\~nero'
'Lodewijk Schoon'
'Wilhelmus P. Mul'
'A. Bart van Oort'
'Nicolaas Meijboom'
'Eite Drent'
'A. Guy Orpen'
'Rinaldo Poli'

_publ_contact_author_address
;
Laboratoire de Chimie de Coordination
UPR-CNRS 8241
205, route de Narbonne
31077 Toulouse cedex, France
;
_publ_contact_author_email ' daran@lcc-toulouse.fr '
_publ_contact_author_fax ' (33) 5 61 55 30 03 '
_publ_contact_author_name 'Daran, Jean-Claude'
_publ_contact_author_phone ' (33) 5 61 33 31 74 '
_publ_section_title
;
 Pd(I) Phosphine Carbonyl and Hydride Complexes Implicated in the
 Palladium-Catalyzed Oxo Process
;
_journal_name_full 'Journal of the American Chemical Society'
_journal_page_first 10612
_journal_page_last 10624
_journal_paper_doi 10.1021/ja8012903
_journal_volume 130
_journal_year 2008
_chemical_compound_source 'synthesis as described'
_chemical_formula_moiety 'C38 H64 O2 P4 Pd2, 2(C F3 O3 S) '
_chemical_formula_sum 'C40 H64 F6 O8 P4 Pd2 S2'
_chemical_formula_weight 1187.71
_chemical_name_systematic
;
 ?
;
_space_group_IT_number 14
_symmetry_cell_setting monoclinic
_symmetry_Int_Tables_number 14
_symmetry_space_group_name_Hall '-P 2ybc'
_symmetry_space_group_name_H-M 'P 1 21/c 1'
_atom_sites_solution_hydrogens geom
_atom_sites_solution_primary direct
_atom_sites_solution_secondary difmap
_audit_creation_method SHELXL-97
_cell_angle_alpha 90.00
_cell_angle_beta 100.834(3)
_cell_angle_gamma 90.00
_cell_formula_units_Z 4
_cell_length_a 17.3241(6)
_cell_length_b 13.0746(6)
_cell_length_c 21.2901(8)
_cell_measurement_reflns_used 17091
_cell_measurement_temperature 180(2)
_cell_measurement_theta_max 32.1
_cell_measurement_theta_min 2.7
_cell_volume 4736.4(3)
_computing_cell_refinement
;
CrysAlis RED, Version 1.170.32 (Oxford Diffraction, 2003)

;
_computing_data_collection
;
CrysAlis CCD, Version 1.170.32 (Oxford Diffraction, 2003)
;
_computing_data_reduction 'CrysAlis RED'
_computing_molecular_graphics 'Ortep-3 for Windows (Farrugia, 1997)'
_computing_publication_material 'WinGX publication routines (Farrugia, 1999)'
_computing_structure_refinement 'SHELXL-97 (Sheldrick, 1997)'
_computing_structure_solution 'SIR-97 (Altomare et al., 1997)'
_diffrn_ambient_temperature 180(2)
_diffrn_detector_area_resol_mean 8.2632
_diffrn_measured_fraction_theta_full 0.995
_diffrn_measured_fraction_theta_max 0.995
_diffrn_measurement_details
;
  1 omega  -54.00   61.00   1.0000   20.0000
omega____ theta____ kappa____ phi______ omega'___ theta'___ frames
    -       30.0000  -79.0000    0.0000    0.0000    0.0000 115

  2 omega  -54.00   61.00   1.0000   20.0000
omega____ theta____ kappa____ phi______ omega'___ theta'___ frames
    -       30.0000  -79.0000   90.0000    0.0000    0.0000 115

  3 omega  -54.00   61.00   1.0000   20.0000
omega____ theta____ kappa____ phi______ omega'___ theta'___ frames
    -       30.0000  -79.0000  180.0000    0.0000    0.0000 115

  4 omega  -54.00   35.00   1.0000   20.0000
omega____ theta____ kappa____ phi______ omega'___ theta'___ frames
    -       30.0000  -79.0000  270.0000    0.0000    0.0000 89

;
_diffrn_measurement_device_type 'Oxford-Diffraction XCALIBUR'
_diffrn_measurement_method '\w and \f'
_diffrn_orient_matrix_UB_11 -0.0308154265
_diffrn_orient_matrix_UB_12 -0.0124057781
_diffrn_orient_matrix_UB_13 0.0163930744
_diffrn_orient_matrix_UB_21 -0.0279738425
_diffrn_orient_matrix_UB_22 0.0178216973
_diffrn_orient_matrix_UB_23 -0.0264112851
_diffrn_orient_matrix_UB_31 -0.0023656697
_diffrn_orient_matrix_UB_32 -0.0497146889
_diffrn_orient_matrix_UB_33 -0.0135761919
_diffrn_radiation_monochromator graphite
_diffrn_radiation_source 'fine-focus sealed tube'
_diffrn_radiation_type MoK\a
_diffrn_radiation_wavelength 0.71073
_diffrn_reflns_av_R_equivalents 0.0288
_diffrn_reflns_av_sigmaI/netI 0.0222
_diffrn_reflns_limit_h_max 21
_diffrn_reflns_limit_h_min -21
_diffrn_reflns_limit_k_max 12
_diffrn_reflns_limit_k_min -16
_diffrn_reflns_limit_l_max 26
_diffrn_reflns_limit_l_min -26
_diffrn_reflns_number 33348
_diffrn_reflns_theta_full 26.37
_diffrn_reflns_theta_max 26.37
_diffrn_reflns_theta_min 3.16
_exptl_absorpt_coefficient_mu 1.055
_exptl_absorpt_correction_T_max 0.670
_exptl_absorpt_correction_T_min 0.520
_exptl_absorpt_correction_type multi-scan
_exptl_absorpt_process_details 'ABSPACK (Oxford-Diffraction, 2005)'
_exptl_crystal_colour red-brown
_exptl_crystal_density_diffrn 1.666
_exptl_crystal_description box
_exptl_crystal_F_000 2424
_exptl_crystal_size_max 0.67
_exptl_crystal_size_mid 0.53
_exptl_crystal_size_min 0.38
_refine_diff_density_max 2.040
_refine_diff_density_min -0.788
_refine_diff_density_rms 0.118
_refine_ls_extinction_method none
_refine_ls_goodness_of_fit_ref 1.080
_refine_ls_hydrogen_treatment constr
_refine_ls_matrix_type full
_refine_ls_number_parameters 577
_refine_ls_number_reflns 9655
_refine_ls_number_restraints 5
_refine_ls_restrained_S_all 1.082
_refine_ls_R_factor_all 0.0577
_refine_ls_R_factor_gt 0.0509
_refine_ls_shift/su_max 0.002
_refine_ls_shift/su_mean 0.000
_refine_ls_structure_factor_coef Fsqd
_refine_ls_weighting_details 'calc w=1/[\s^2^(Fo^2^)+(0.0447P)^2^+22.5222P] where P=(Fo^2^+2Fc^2^)/3'
_refine_ls_weighting_scheme calc
_refine_ls_wR_factor_gt 0.1150
_refine_ls_wR_factor_ref 0.1203
_reflns_number_gt 8374
_reflns_number_total 9655
_reflns_threshold_expression >2\s(I)
_cod_data_source_file ja8012903-file003_1.cif
_cod_data_source_block Pd~2~(BCOPE)~2~(CO)~2~](OTf)~2~
_cod_database_code 4108166

loop_
_symmetry_equiv_pos_as_xyz
'x, y, z'
'-x, y+1/2, -z+1/2'
'-x, -y, -z'
'x, -y-1/2, z-1/2'

loop_
_atom_site_label
_atom_site_type_symbol
_atom_site_fract_x
_atom_site_fract_y
_atom_site_fract_z
_atom_site_U_iso_or_equiv
_atom_site_adp_type
_atom_site_occupancy
_atom_site_symmetry_multiplicity
_atom_site_calc_flag
_atom_site_refinement_flags
_atom_site_disorder_assembly
_atom_site_disorder_group
Pd1 Pd 0.376980(17) 0.25843(2) 0.802891(15) 0.02156(9) Uani 1 1 d . A .
Pd2 Pd 0.241206(17) 0.18891(2) 0.744522(14) 0.02209(9) Uani 1 1 d . . .
P1 P 0.50228(6) 0.31423(9) 0.85181(6) 0.0298(3) Uani 1 1 d D . .
C11 C 0.4847(4) 0.4551(6) 0.8570(5) 0.0299(17) Uani 0.58 1 d PD A 1
H11A H 0.5319 0.4893 0.8815 0.036 Uiso 0.58 1 calc PR A 1
H11B H 0.4727 0.4855 0.8136 0.036 Uiso 0.58 1 calc PR A 1
C21 C 0.4158(4) 0.4683(6) 0.8904(4) 0.0277(16) Uani 0.58 1 d PD A 1
H21A H 0.4058 0.5419 0.8965 0.033 Uiso 0.58 1 calc PR A 1
H21B H 0.4269 0.4350 0.9329 0.033 Uiso 0.58 1 calc PR A 1
P2 P 0.33120(7) 0.40976(9) 0.84063(6) 0.0309(3) Uani 1 1 d D . .
C11A C 0.4913(6) 0.4304(8) 0.8970(6) 0.031(2) Uani 0.42 1 d PD A 2
H11C H 0.4775 0.4135 0.9388 0.037 Uiso 0.42 1 calc PR A 2
H11D H 0.5406 0.4707 0.9043 0.037 Uiso 0.42 1 calc PR A 2
C21A C 0.4252(5) 0.4895(7) 0.8554(6) 0.029(2) Uani 0.42 1 d PD A 2
H21C H 0.4403 0.5064 0.8140 0.035 Uiso 0.42 1 calc PR A 2
H21D H 0.4159 0.5543 0.8768 0.035 Uiso 0.42 1 calc PR A 2
P3 P 0.20523(6) 0.08701(8) 0.82334(5) 0.0232(2) Uani 1 1 d . . .
P4 P 0.11789(6) 0.14235(9) 0.68614(5) 0.0231(2) Uani 1 1 d . . .
C1 C 0.4054(2) 0.1304(4) 0.7687(2) 0.0280(9) Uani 1 1 d . . .
O1 O 0.4281(2) 0.0566(3) 0.75329(18) 0.0418(8) Uani 1 1 d . A .
C2 C 0.2787(3) 0.2863(4) 0.6886(2) 0.0329(10) Uani 1 1 d . . .
O2 O 0.2946(2) 0.3495(3) 0.65763(17) 0.0423(8) Uani 1 1 d . . .
C31 C 0.0988(3) 0.1033(4) 0.8096(2) 0.0323(10) Uani 1 1 d . . .
H31A H 0.0760 0.0588 0.8390 0.039 Uiso 1 1 calc R . .
H31B H 0.0857 0.1752 0.8178 0.039 Uiso 1 1 calc R . .
C41 C 0.0652(3) 0.0748(4) 0.7404(2) 0.0358(11) Uani 1 1 d . . .
H41A H 0.0088 0.0930 0.7302 0.043 Uiso 1 1 calc R . .
H41B H 0.0700 0.0001 0.7347 0.043 Uiso 1 1 calc R . .
C111 C 0.5869(3) 0.3106(4) 0.8117(2) 0.0335(10) Uani 1 1 d . A .
H111 H 0.5723 0.3475 0.7701 0.040 Uiso 1 1 calc R . .
C112 C 0.6566(3) 0.3663(4) 0.8520(3) 0.0419(12) Uani 1 1 d . . .
H11E H 0.7012 0.3636 0.8290 0.050 Uiso 1 1 calc R A .
H11F H 0.6422 0.4391 0.8552 0.050 Uiso 1 1 calc R . .
C113 C 0.6845(3) 0.3255(6) 0.9191(3) 0.065(2) Uani 1 1 d . A .
H11G H 0.7220 0.3752 0.9431 0.078 Uiso 1 1 calc R . .
H11H H 0.7134 0.2609 0.9162 0.078 Uiso 1 1 calc R . .
C114 C 0.6186(4) 0.3050(9) 0.9577(3) 0.099(4) Uani 1 1 d . . .
H11I H 0.6415 0.2662 0.9967 0.119 Uiso 1 1 calc R A .
H11J H 0.6003 0.3715 0.9715 0.119 Uiso 1 1 calc R . .
C115 C 0.5468(4) 0.2459(7) 0.9220(3) 0.068(2) Uani 1 1 d . A .
H115 H 0.5076 0.2421 0.9508 0.082 Uiso 1 1 calc R . .
C116 C 0.5627(4) 0.1373(7) 0.9023(4) 0.082(3) Uani 1 1 d . . .
H11K H 0.5859 0.0986 0.9413 0.099 Uiso 1 1 calc R A .
H11L H 0.5116 0.1049 0.8843 0.099 Uiso 1 1 calc R . .
C117 C 0.6160(4) 0.1257(5) 0.8544(5) 0.082(3) Uani 1 1 d . A .
H11M H 0.6104 0.0551 0.8373 0.098 Uiso 1 1 calc R . .
H11N H 0.6709 0.1338 0.8772 0.098 Uiso 1 1 calc R . .
C118 C 0.6023(3) 0.1999(5) 0.7975(3) 0.0517(16) Uani 1 1 d . . .
H11O H 0.6491 0.1974 0.7770 0.062 Uiso 1 1 calc R A .
H11P H 0.5571 0.1745 0.7658 0.062 Uiso 1 1 calc R . .
C211 C 0.2681(4) 0.4065(4) 0.9007(2) 0.0488(15) Uani 1 1 d . A .
H211 H 0.2912 0.3566 0.9347 0.059 Uiso 1 1 calc R . .
C212 C 0.2691(5) 0.5133(4) 0.9318(3) 0.0587(18) Uani 1 1 d . . .
H21E H 0.2331 0.5116 0.9628 0.070 Uiso 1 1 calc R A .
H21F H 0.3227 0.5256 0.9564 0.070 Uiso 1 1 calc R . .
C213 C 0.2462(3) 0.6048(4) 0.8873(2) 0.0392(11) Uani 1 1 d . A .
H21G H 0.2676 0.6672 0.9106 0.047 Uiso 1 1 calc R . .
H21H H 0.1882 0.6108 0.8793 0.047 Uiso 1 1 calc R . .
C214 C 0.2722(3) 0.6051(3) 0.8222(2) 0.0335(10) Uani 1 1 d . . .
H21I H 0.3263 0.6327 0.8283 0.040 Uiso 1 1 calc R A .
H21J H 0.2377 0.6528 0.7935 0.040 Uiso 1 1 calc R . .
C215 C 0.2709(3) 0.5011(3) 0.7882(2) 0.0281(9) Uani 1 1 d . A .
H215 H 0.2951 0.5107 0.7495 0.034 Uiso 1 1 calc R . .
C216 C 0.1880(3) 0.4582(4) 0.7660(2) 0.0346(10) Uani 1 1 d . . .
H21K H 0.1574 0.5083 0.7365 0.041 Uiso 1 1 calc R A .
H21L H 0.1922 0.3950 0.7413 0.041 Uiso 1 1 calc R . .
C217 C 0.1424(3) 0.4337(4) 0.8174(3) 0.0456(13) Uani 1 1 d . A .
H21M H 0.0935 0.3977 0.7980 0.055 Uiso 1 1 calc R . .
H21N H 0.1274 0.4985 0.8360 0.055 Uiso 1 1 calc R . .
C218 C 0.1869(4) 0.3687(4) 0.8702(3) 0.0537(16) Uani 1 1 d . . .
H21O H 0.1923 0.2992 0.8530 0.064 Uiso 1 1 calc R A .
H21P H 0.1550 0.3625 0.9041 0.064 Uiso 1 1 calc R . .
C311 C 0.2212(3) -0.0511(3) 0.8175(2) 0.0350(10) Uani 1 1 d . . .
H311 H 0.2009 -0.0722 0.7723 0.042 Uiso 1 1 calc R . .
C312 C 0.1738(3) -0.1083(4) 0.8604(3) 0.0426(12) Uani 1 1 d . . .
H31C H 0.1173 -0.0942 0.8446 0.051 Uiso 1 1 calc R . .
H31D H 0.1819 -0.1826 0.8554 0.051 Uiso 1 1 calc R . .
C313 C 0.1929(4) -0.0827(4) 0.9315(3) 0.0508(14) Uani 1 1 d . . .
H31E H 0.2438 -0.1147 0.9502 0.061 Uiso 1 1 calc R . .
H31F H 0.1522 -0.1139 0.9524 0.061 Uiso 1 1 calc R . .
C314 C 0.1978(4) 0.0328(4) 0.9477(2) 0.0457(13) Uani 1 1 d . . .
H31G H 0.2209 0.0404 0.9936 0.055 Uiso 1 1 calc R . .
H31H H 0.1437 0.0604 0.9411 0.055 Uiso 1 1 calc R . .
C315 C 0.2463(3) 0.0990(4) 0.9087(2) 0.0329(10) Uani 1 1 d . . .
H315 H 0.2417 0.1722 0.9213 0.039 Uiso 1 1 calc R . .
C316 C 0.3333(3) 0.0722(4) 0.9178(3) 0.0446(13) Uani 1 1 d . . .
H31I H 0.3591 0.1239 0.8947 0.054 Uiso 1 1 calc R . .
H31J H 0.3562 0.0789 0.9638 0.054 Uiso 1 1 calc R . .
C317 C 0.3544(3) -0.0331(5) 0.8958(3) 0.0587(17) Uani 1 1 d . . .
H31K H 0.4109 -0.0326 0.8935 0.070 Uiso 1 1 calc R . .
H31L H 0.3475 -0.0830 0.9293 0.070 Uiso 1 1 calc R . .
C318 C 0.3092(3) -0.0719(4) 0.8324(3) 0.0510(14) Uani 1 1 d . . .
H31M H 0.3171 -0.1468 0.8308 0.061 Uiso 1 1 calc R . .
H31N H 0.3328 -0.0413 0.7979 0.061 Uiso 1 1 calc R . .
C411 C 0.0537(3) 0.2439(4) 0.6456(2) 0.0334(10) Uani 1 1 d . . .
H411 H 0.0466 0.2964 0.6782 0.040 Uiso 1 1 calc R . .
C412 C 0.0959(3) 0.2948(4) 0.5964(3) 0.0478(14) Uani 1 1 d . . .
H41C H 0.0607 0.3481 0.5737 0.057 Uiso 1 1 calc R . .
H41D H 0.1432 0.3299 0.6200 0.057 Uiso 1 1 calc R . .
C413 C 0.1214(4) 0.2252(5) 0.5462(3) 0.0528(15) Uani 1 1 d . . .
H41E H 0.0751 0.2129 0.5120 0.063 Uiso 1 1 calc R . .
H41F H 0.1607 0.2626 0.5268 0.063 Uiso 1 1 calc R . .
C414 C 0.1562(3) 0.1221(5) 0.5692(2) 0.0456(13) Uani 1 1 d . . .
H41G H 0.2118 0.1328 0.5896 0.055 Uiso 1 1 calc R . .
H41H H 0.1559 0.0783 0.5312 0.055 Uiso 1 1 calc R . .
C415 C 0.1160(3) 0.0635(4) 0.6160(2) 0.0310(9) Uani 1 1 d . . .
H415 H 0.1482 0.0011 0.6296 0.037 Uiso 1 1 calc R . .
C416 C 0.0311(3) 0.0282(4) 0.5902(2) 0.0348(10) Uani 1 1 d . . .
H41I H 0.0316 -0.0181 0.5535 0.042 Uiso 1 1 calc R . .
H41J H 0.0128 -0.0120 0.6240 0.042 Uiso 1 1 calc R . .
C417 C -0.0283(3) 0.1133(4) 0.5688(2) 0.0372(11) Uani 1 1 d . . .
H41K H -0.0816 0.0830 0.5602 0.045 Uiso 1 1 calc R . .
H41L H -0.0182 0.1419 0.5281 0.045 Uiso 1 1 calc R . .
C418 C -0.0273(3) 0.2008(4) 0.6164(2) 0.0391(11) Uani 1 1 d . . .
H41M H -0.0527 0.1766 0.6517 0.047 Uiso 1 1 calc R . .
H41N H -0.0599 0.2572 0.5946 0.047 Uiso 1 1 calc R . .
S1 S -0.09352(9) 0.25185(10) 0.82030(8) 0.0492(3) Uani 1 1 d . . .
O11 O -0.1561(4) 0.3204(5) 0.8166(3) 0.105(2) Uani 1 1 d . . .
O12 O -0.0921(3) 0.1812(4) 0.7710(2) 0.0687(13) Uani 1 1 d . . .
O13 O -0.0171(4) 0.2964(5) 0.8428(5) 0.136(3) Uani 1 1 d . . .
C5 C -0.1019(4) 0.1738(7) 0.8886(3) 0.072(2) Uani 1 1 d . . .
F51 F -0.0482(4) 0.1025(6) 0.8987(3) 0.150(3) Uani 1 1 d . . .
F52 F -0.1040(4) 0.2279(6) 0.9394(2) 0.128(2) Uani 1 1 d . . .
F53 F -0.1698(3) 0.1226(4) 0.8770(3) 0.115(2) Uani 1 1 d . . .
S2 S 0.39396(8) 0.19359(9) 0.57007(6) 0.0352(3) Uani 1 1 d . . .
O21 O 0.3797(3) 0.1483(3) 0.62780(18) 0.0525(10) Uani 1 1 d . . .
O22 O 0.3311(2) 0.2547(3) 0.53661(18) 0.0476(9) Uani 1 1 d . . .
O23 O 0.4313(3) 0.1276(3) 0.53111(19) 0.0623(12) Uani 1 1 d . . .
C6 C 0.4707(3) 0.2866(5) 0.5983(3) 0.0432(12) Uani 1 1 d . . .
F61 F 0.4533(2) 0.3487(3) 0.64232(19) 0.0648(10) Uani 1 1 d . . .
F62 F 0.4840(3) 0.3462(4) 0.5504(2) 0.0818(13) Uani 1 1 d . . .
F63 F 0.5372(2) 0.2439(4) 0.6238(2) 0.0858(14) Uani 1 1 d . . .

loop_
_atom_site_aniso_label
_atom_site_aniso_U_11
_atom_site_aniso_U_22
_atom_site_aniso_U_33
_atom_site_aniso_U_23
_atom_site_aniso_U_13
_atom_site_aniso_U_12
Pd1 0.01820(15) 0.02029(16) 0.02587(17) -0.00444(12) 0.00332(12) 0.00090(11)
Pd2 0.02029(16) 0.02282(17) 0.02238(16) -0.00117(12) 0.00204(11) -0.00029(12)
P1 0.0165(5) 0.0296(6) 0.0448(7) -0.0166(5) 0.0097(5) -0.0028(4)
C11 0.019(4) 0.026(4) 0.047(5) -0.007(4) 0.010(4) 0.001(3)
C21 0.027(4) 0.025(4) 0.029(4) -0.006(3) -0.001(3) -0.005(3)
P2 0.0234(5) 0.0236(6) 0.0414(7) -0.0105(5) -0.0053(5) 0.0052(4)
C11A 0.025(5) 0.034(6) 0.031(6) -0.012(5) 0.000(5) -0.006(4)
C21A 0.023(5) 0.013(5) 0.047(7) -0.012(5) -0.004(5) 0.003(4)
P3 0.0258(5) 0.0195(5) 0.0239(5) -0.0021(4) 0.0033(4) -0.0004(4)
P4 0.0201(5) 0.0275(5) 0.0210(5) -0.0019(4) 0.0018(4) 0.0016(4)
C1 0.025(2) 0.032(2) 0.028(2) -0.0013(18) 0.0056(17) -0.0064(18)
O1 0.047(2) 0.0289(18) 0.050(2) -0.0121(16) 0.0114(17) 0.0063(15)
C2 0.028(2) 0.033(2) 0.037(2) -0.001(2) 0.0040(19) 0.0022(19)
O2 0.043(2) 0.043(2) 0.045(2) 0.0089(17) 0.0196(16) -0.0010(16)
C31 0.029(2) 0.038(3) 0.031(2) 0.0013(19) 0.0094(18) 0.0035(19)
C41 0.027(2) 0.047(3) 0.031(2) 0.000(2) 0.0005(18) -0.009(2)
C111 0.024(2) 0.041(3) 0.037(2) 0.002(2) 0.0095(18) -0.0002(19)
C112 0.023(2) 0.042(3) 0.064(3) -0.011(3) 0.017(2) -0.006(2)
C113 0.022(2) 0.108(6) 0.061(4) -0.024(4) -0.003(2) -0.019(3)
C114 0.050(4) 0.209(11) 0.034(3) -0.021(5) -0.002(3) -0.052(5)
C115 0.039(3) 0.139(7) 0.027(3) 0.009(3) 0.004(2) -0.035(4)
C116 0.045(4) 0.098(6) 0.090(5) 0.061(5) -0.024(4) -0.022(4)
C117 0.038(3) 0.036(3) 0.167(9) 0.002(4) 0.008(4) 0.011(3)
C118 0.032(3) 0.059(4) 0.072(4) -0.036(3) 0.027(3) -0.011(2)
C211 0.099(5) 0.024(2) 0.021(2) 0.0030(18) 0.005(3) 0.019(3)
C212 0.112(5) 0.032(3) 0.033(3) -0.007(2) 0.016(3) 0.021(3)
C213 0.052(3) 0.022(2) 0.045(3) -0.007(2) 0.012(2) 0.006(2)
C214 0.035(2) 0.018(2) 0.048(3) 0.0027(19) 0.006(2) -0.0021(18)
C215 0.031(2) 0.026(2) 0.029(2) 0.0027(17) 0.0084(17) 0.0007(17)
C216 0.031(2) 0.028(2) 0.040(3) -0.0008(19) -0.0058(19) 0.0082(19)
C217 0.028(2) 0.032(3) 0.080(4) -0.013(3) 0.020(3) -0.002(2)
C218 0.081(4) 0.024(3) 0.070(4) -0.002(2) 0.051(3) -0.005(3)
C311 0.042(3) 0.020(2) 0.046(3) -0.0048(19) 0.016(2) -0.0044(19)
C312 0.052(3) 0.024(2) 0.051(3) 0.000(2) 0.011(2) -0.013(2)
C313 0.062(4) 0.045(3) 0.045(3) 0.016(3) 0.011(3) -0.012(3)
C314 0.059(3) 0.049(3) 0.028(2) 0.003(2) 0.008(2) -0.009(3)
C315 0.044(3) 0.024(2) 0.027(2) 0.0001(17) -0.0026(19) -0.0040(19)
C316 0.041(3) 0.048(3) 0.038(3) 0.012(2) -0.010(2) -0.011(2)
C317 0.038(3) 0.054(4) 0.080(4) 0.021(3) 0.000(3) 0.007(3)
C318 0.045(3) 0.031(3) 0.082(4) 0.008(3) 0.025(3) 0.014(2)
C411 0.027(2) 0.032(2) 0.036(2) -0.0070(19) -0.0058(18) 0.0027(18)
C412 0.047(3) 0.040(3) 0.050(3) 0.018(2) -0.007(2) -0.003(2)
C413 0.046(3) 0.073(4) 0.040(3) 0.017(3) 0.008(2) -0.011(3)
C414 0.038(3) 0.066(4) 0.035(3) -0.009(3) 0.015(2) -0.002(3)
C415 0.029(2) 0.031(2) 0.033(2) -0.0047(19) 0.0061(18) 0.0054(18)
C416 0.039(3) 0.034(3) 0.030(2) -0.0081(19) 0.0018(19) -0.001(2)
C417 0.029(2) 0.048(3) 0.031(2) -0.008(2) -0.0042(18) -0.003(2)
C418 0.031(2) 0.049(3) 0.036(3) 0.000(2) 0.004(2) 0.011(2)
S1 0.0524(8) 0.0322(7) 0.0690(9) 0.0037(6) 0.0271(7) 0.0055(6)
O11 0.106(4) 0.100(4) 0.123(5) 0.055(4) 0.060(4) 0.074(4)
O12 0.065(3) 0.090(4) 0.055(3) -0.017(2) 0.022(2) -0.007(3)
O13 0.082(4) 0.082(4) 0.269(10) -0.084(5) 0.093(5) -0.052(3)
C5 0.060(4) 0.105(6) 0.054(4) 0.006(4) 0.015(3) 0.028(4)
F51 0.145(5) 0.179(7) 0.141(5) 0.097(5) 0.061(4) 0.099(5)
F52 0.116(4) 0.219(7) 0.051(3) -0.038(4) 0.019(3) -0.006(5)
F53 0.118(4) 0.093(4) 0.158(5) 0.002(4) 0.091(4) -0.033(3)
S2 0.0437(7) 0.0321(6) 0.0287(6) -0.0015(5) 0.0039(5) 0.0031(5)
O21 0.077(3) 0.039(2) 0.044(2) 0.0084(17) 0.018(2) 0.000(2)
O22 0.040(2) 0.049(2) 0.046(2) 0.0045(17) -0.0101(16) 0.0005(17)
O23 0.084(3) 0.059(3) 0.044(2) -0.015(2) 0.014(2) 0.020(2)
C6 0.031(2) 0.057(3) 0.040(3) -0.007(2) 0.005(2) 0.003(2)
F61 0.060(2) 0.063(2) 0.072(2) -0.0328(19) 0.0153(18) -0.0138(18)
F62 0.079(3) 0.102(3) 0.066(2) 0.010(2) 0.018(2) -0.039(3)
F63 0.040(2) 0.090(3) 0.113(4) -0.015(3) -0.022(2) 0.015(2)

loop_
_atom_type_symbol
_atom_type_description
_atom_type_scat_dispersion_real
_atom_type_scat_dispersion_imag
_atom_type_scat_source
C C 0.0033 0.0016 'International Tables Vol C Tables 4.2.6.8 and 6.1.1.4'
H H 0.0000 0.0000 'International Tables Vol C Tables 4.2.6.8 and 6.1.1.4'
O O 0.0106 0.0060 'International Tables Vol C Tables 4.2.6.8 and 6.1.1.4'
F F 0.0171 0.0103 'International Tables Vol C Tables 4.2.6.8 and 6.1.1.4'
P P 0.1023 0.0942 'International Tables Vol C Tables 4.2.6.8 and 6.1.1.4'
S S 0.1246 0.1234 'International Tables Vol C Tables 4.2.6.8 and 6.1.1.4'
Pd Pd -0.9988 1.0072 'International Tables Vol C Tables 4.2.6.8 and 6.1.1.4'

loop_
_geom_angle_atom_site_label_1
_geom_angle_atom_site_label_2
_geom_angle_atom_site_label_3
_geom_angle
C1 Pd1 P2 174.97(13)
C1 Pd1 P1 99.09(13)
P2 Pd1 P1 85.94(4)
C1 Pd1 Pd2 77.78(13)
P2 Pd1 Pd2 97.20(3)
P1 Pd1 Pd2 176.71(3)
C2 Pd2 P3 171.80(14)
C2 Pd2 P4 102.85(14)
P3 Pd2 P4 83.81(4)
C2 Pd2 Pd1 71.78(14)
P3 Pd2 Pd1 101.33(3)
P4 Pd2 Pd1 174.07(3)
C115 P1 C11A 92.7(5)
C115 P1 C111 96.8(3)
C11A P1 C111 116.0(4)
C115 P1 C11 119.5(4)
C11A P1 C11 28.1(4)
C111 P1 C11 101.9(3)
C115 P1 Pd1 115.8(2)
C11A P1 Pd1 108.3(3)
C111 P1 Pd1 122.78(16)
C11 P1 Pd1 100.7(2)
C21 C11 P1 106.9(5)
C11 C21 P2 107.5(5)
C21 P2 C215 112.9(3)
C21 P2 C211 97.2(3)
C215 P2 C211 95.4(2)
C21 P2 C21A 25.9(4)
C215 P2 C21A 96.6(4)
C211 P2 C21A 120.0(5)
C21 P2 Pd1 105.7(3)
C215 P2 Pd1 122.56(15)
C211 P2 Pd1 120.49(17)
C21A P2 Pd1 100.7(3)
C21A C11A P1 104.9(7)
C11A C21A P2 110.1(7)
C31 P3 C315 109.9(2)
C31 P3 C311 105.4(2)
C315 P3 C311 96.7(2)
C31 P3 Pd2 102.61(16)
C315 P3 Pd2 124.23(16)
C311 P3 Pd2 116.91(16)
C415 P4 C41 108.2(2)
C415 P4 C411 96.2(2)
C41 P4 C411 108.4(2)
C415 P4 Pd2 117.33(15)
C41 P4 Pd2 107.69(15)
C411 P4 Pd2 118.19(15)
O1 C1 Pd1 173.3(4)
O2 C2 Pd2 172.8(4)
C41 C31 P3 108.4(3)
C31 C41 P4 110.3(3)
C118 C111 C112 114.7(4)
C118 C111 P1 107.8(3)
C112 C111 P1 110.1(3)
C113 C112 C111 116.0(5)
C112 C113 C114 115.1(5)
C115 C114 C113 115.6(5)
C116 C115 C114 115.8(7)
C116 C115 P1 108.0(4)
C114 C115 P1 110.1(6)
C117 C116 C115 116.4(5)
C116 C117 C118 116.6(5)
C111 C118 C117 117.0(5)
C218 C211 C212 114.4(5)
C218 C211 P2 109.6(3)
C212 C211 P2 108.6(4)
C213 C212 C211 117.4(4)
C212 C213 C214 118.4(4)
C213 C214 C215 116.2(4)
C216 C215 C214 113.5(4)
C216 C215 P2 110.1(3)
C214 C215 P2 109.6(3)
C217 C216 C215 116.4(4)
C216 C217 C218 113.6(4)
C217 C218 C211 116.1(4)
C318 C311 C312 114.6(5)
C318 C311 P3 108.7(3)
C312 C311 P3 109.7(3)
C313 C312 C311 116.3(4)
C312 C313 C314 115.4(4)
C313 C314 C315 116.0(5)
C316 C315 C314 115.2(4)
C316 C315 P3 107.2(3)
C314 C315 P3 109.6(3)
C317 C316 C315 117.3(4)
C318 C317 C316 117.6(5)
C317 C318 C311 117.0(5)
C418 C411 C412 113.6(4)
C418 C411 P4 110.6(3)
C412 C411 P4 108.0(3)
C413 C412 C411 117.1(5)
C414 C413 C412 116.9(4)
C413 C414 C415 116.9(4)
C414 C415 C416 116.1(4)
C414 C415 P4 108.3(3)
C416 C415 P4 109.4(3)
C417 C416 C415 115.7(4)
C416 C417 C418 115.2(4)
C417 C418 C411 116.1(4)
O11 S1 O12 120.2(4)
O11 S1 O13 114.4(4)
O12 S1 O13 111.8(3)
O11 S1 C5 103.3(3)
O12 S1 C5 104.2(4)
O13 S1 C5 99.7(5)
F52 C5 F51 112.5(7)
F52 C5 F53 105.3(6)
F51 C5 F53 104.4(8)
F52 C5 S1 112.5(7)
F51 C5 S1 112.0(5)
F53 C5 S1 109.6(5)
O21 S2 O22 115.0(3)
O21 S2 O23 114.7(3)
O22 S2 O23 115.7(3)
O21 S2 C6 103.1(3)
O22 S2 C6 103.4(2)
O23 S2 C6 102.3(3)
F63 C6 F61 105.7(5)
F63 C6 F62 107.5(5)
F61 C6 F62 106.2(5)
F63 C6 S2 112.7(4)
F61 C6 S2 113.4(4)
F62 C6 S2 110.9(4)

loop_
_geom_bond_atom_site_label_1
_geom_bond_atom_site_label_2
_geom_bond_distance
Pd1 C1 1.926(5)
Pd1 P2 2.3300(11)
Pd1 P1 2.3407(11)
Pd1 Pd2 2.6085(4)
Pd2 C2 1.937(5)
Pd2 P3 2.3179(11)
Pd2 P4 2.3412(11)
P1 C115 1.787(7)
P1 C11A 1.826(10)
P1 C111 1.831(4)
P1 C11 1.874(7)
C11 C21 1.511(10)
C21 P2 1.809(7)
P2 C215 1.824(4)
P2 C211 1.833(6)
P2 C21A 1.909(10)
C11A C21A 1.521(12)
P3 C31 1.824(5)
P3 C315 1.830(4)
P3 C311 1.834(5)
P4 C415 1.811(5)
P4 C41 1.828(5)
P4 C411 1.840(5)
C1 O1 1.115(6)
C2 O2 1.123(6)
C31 C41 1.526(6)
C111 C118 1.512(7)
C111 C112 1.529(7)
C112 C113 1.515(9)
C113 C114 1.549(9)
C114 C115 1.538(9)
C115 C116 1.520(12)
C116 C117 1.507(12)
C117 C118 1.534(10)
C211 C218 1.517(9)
C211 C212 1.544(7)
C212 C213 1.532(7)
C213 C214 1.534(7)
C214 C215 1.539(6)
C215 C216 1.531(6)
C216 C217 1.499(7)
C217 C218 1.501(9)
C311 C318 1.523(7)
C311 C312 1.532(7)
C312 C313 1.526(8)
C313 C314 1.547(8)
C314 C315 1.551(7)
C315 C316 1.524(7)
C316 C317 1.521(9)
C317 C318 1.515(9)
C411 C418 1.532(7)
C411 C412 1.536(7)
C412 C413 1.530(9)
C413 C414 1.520(9)
C414 C415 1.525(7)
C415 C416 1.541(6)
C416 C417 1.526(7)
C417 C418 1.526(7)
S1 O11 1.397(5)
S1 O12 1.401(5)
S1 O13 1.443(6)
S1 C5 1.805(8)
C5 F52 1.299(9)
C5 F51 1.305(9)
C5 F53 1.336(9)
S2 O21 1.427(4)
S2 O22 1.428(4)
S2 O23 1.433(4)
S2 C6 1.818(6)
C6 F63 1.304(6)
C6 F61 1.316(6)
C6 F62 1.338(7)
